data_4119971
loop_
_publ_author_name
'Jessica L. Smeltz'
'Cassandra P. Lilly'
'Paul D. Boyle'
'Elon A. Ison'

_publ_section_title
;
 The Electronic Nature of Terminal Oxo Ligands in Transition-Metal
 Complexes: Ambiphilic Reactivity of Oxorhenium Species
;
_journal_name_full 'Journal of the American Chemical Society'
_journal_page_first 9433
_journal_page_last 9441
_journal_paper_doi 10.1021/ja401390v
_journal_volume 135
_journal_year 2013
_chemical_formula_sum 'C24 H33 Cl N3 O Re'
_chemical_formula_weight 601.18
_chemical_name_systematic
; 
 ? 
;
_space_group_IT_number 19
_symmetry_cell_setting orthorhombic
_symmetry_space_group_name_Hall 'P 2ac 2ab'
_symmetry_space_group_name_H-M 'P 21 21 21'
_atom_sites_solution_hydrogens geom
_atom_sites_solution_primary direct
_atom_sites_solution_secondary difmap
_audit_creation_method SHELXL-97
_cell_angle_alpha 90.00
_cell_angle_beta 90.00
_cell_angle_gamma 90.00
_cell_formula_units_Z 4
_cell_length_a 8.6522(3)
_cell_length_b 13.2195(5)
_cell_length_c 20.8263(8)
_cell_measurement_reflns_used 9504
_cell_measurement_temperature 110
_cell_measurement_theta_max 37.15
_cell_measurement_theta_min 2.49
_cell_volume 2382.07(15)
_computing_cell_refinement SAINT
_computing_data_collection Apex2
_computing_data_reduction SAINT
_computing_molecular_graphics NRCVAX
_computing_publication_material cif2tables.py
_computing_structure_refinement XL
_computing_structure_solution XS
_diffrn_ambient_temperature 110
_diffrn_measured_fraction_theta_full 0.985
_diffrn_measured_fraction_theta_max 0.921
_diffrn_measurement_device_type 'Bruker-Nonius Kappa Axis X8 Apex2'
_diffrn_measurement_method 'omega and phi scans'
_diffrn_radiation_monochromator graphite
_diffrn_radiation_source 'fine-focus sealed tube'
_diffrn_radiation_type MoK\a
_diffrn_radiation_wavelength 0.71073
_diffrn_reflns_av_R_equivalents 0.0344
_diffrn_reflns_av_sigmaI/netI 0.0296
_diffrn_reflns_limit_h_max 15
_diffrn_reflns_limit_h_min -13
_diffrn_reflns_limit_k_max 23
_diffrn_reflns_limit_k_min -23
_diffrn_reflns_limit_l_max 36
_diffrn_reflns_limit_l_min -36
_diffrn_reflns_number 100607
_diffrn_reflns_theta_full 38.02
_diffrn_reflns_theta_max 39.57
_diffrn_reflns_theta_min 2.49
_exptl_absorpt_coefficient_mu 5.233
_exptl_absorpt_correction_T_max 0.5868
_exptl_absorpt_correction_T_min 0.4844
_exptl_absorpt_correction_type multi-scan
_exptl_absorpt_process_details SADABS
_exptl_crystal_colour red
_exptl_crystal_density_diffrn 1.676
_exptl_crystal_description prism
_exptl_crystal_F_000 1192
_exptl_crystal_size_max 0.16
_exptl_crystal_size_mid 0.14
_exptl_crystal_size_min 0.11
_refine_diff_density_max 1.650
_refine_diff_density_min -0.666
_refine_diff_density_rms 0.109
_refine_ls_abs_structure_details 'Flack H D (1983), Acta Cryst. A39, 876-881'
_refine_ls_abs_structure_Flack 0.505(3)
_refine_ls_extinction_method none
_refine_ls_goodness_of_fit_ref 1.033
_refine_ls_hydrogen_treatment constr
_refine_ls_matrix_type full
_refine_ls_number_parameters 279
_refine_ls_number_reflns 13175
_refine_ls_number_restraints 0
_refine_ls_restrained_S_all 1.033
_refine_ls_R_factor_all 0.0246
_refine_ls_R_factor_gt 0.0210
_refine_ls_shift/su_max 0.006
_refine_ls_shift/su_mean 0.000
_refine_ls_structure_factor_coef Fsqd
_refine_ls_weighting_details 'calc w=1/[\s^2^(Fo^2^)+(0.0173P)^2^+0.3694P] where P=(Fo^2^+2Fc^2^)/3'
_refine_ls_weighting_scheme calc
_refine_ls_wR_factor_gt 0.0382
_refine_ls_wR_factor_ref 0.0391
_reflns_number_gt 12363
_reflns_number_total 13175
_reflns_threshold_expression >2sigma(I)
_cod_data_source_file ja401390v_si_001_8.cif
_cod_data_source_block x11068
_cod_database_code 4119971

loop_
_symmetry_equiv_pos_as_xyz
'x, y, z'
'x+1/2, -y+1/2, -z'
'-x, y+1/2, -z+1/2'
'-x+1/2, -y, z+1/2'

loop_
_atom_site_label
_atom_site_type_symbol
_atom_site_fract_x
_atom_site_fract_y
_atom_site_fract_z
_atom_site_U_iso_or_equiv
_atom_site_adp_type
_atom_site_occupancy
_atom_site_symmetry_multiplicity
_atom_site_calc_flag
_atom_site_refinement_flags
Re1 Re 0.223548(7) 0.950729(4) 0.242583(3) 0.01187(1) Uani 1 1 d .
Cl1 Cl -0.03450(5) 0.99904(3) 0.23371(2) 0.02015(8) Uani 1 1 d .
C1 C 0.30553(17) 1.08159(11) 0.23980(8) 0.0153(3) Uani 1 1 d .
O1 O 0.35994(15) 1.16218(9) 0.23849(7) 0.0244(3) Uani 1 1 d .
N1 N 0.31612(18) 0.90554(10) 0.16433(7) 0.0157(3) Uani 1 1 d .
N2 N 0.15146(15) 0.78907(9) 0.24759(7) 0.0158(2) Uani 1 1 d .
N3 N 0.31185(18) 0.91503(10) 0.32381(7) 0.0150(3) Uani 1 1 d .
C2 C 0.4159(2) 0.96306(12) 0.12254(7) 0.0162(3) Uani 1 1 d .
C3 C 0.3495(2) 1.04222(15) 0.08598(8) 0.0202(3) Uani 1 1 d .
C4 C 0.4483(3) 1.10192(14) 0.04888(9) 0.0249(4) Uani 1 1 d .
H4 H 0.4053 1.1555 0.0243 0.030 Uiso 1 1 calc R
C5 C 0.6060(3) 1.08623(14) 0.04655(9) 0.0256(4) Uani 1 1 d .
C6 C 0.6681(3) 1.00673(14) 0.08192(9) 0.0232(4) Uani 1 1 d .
H6 H 0.7763 0.9949 0.0806 0.028 Uiso 1 1 calc R
C7 C 0.5746(2) 0.94380(14) 0.11943(8) 0.0186(3) Uani 1 1 d .
C8 C 0.1790(3) 1.06361(15) 0.08587(9) 0.0253(4) Uani 1 1 d .
H8A H 0.1545 1.1118 0.1201 0.038 Uiso 1 1 calc R
H8B H 0.1221 1.0005 0.0931 0.038 Uiso 1 1 calc R
H8C H 0.1492 1.0924 0.0443 0.038 Uiso 1 1 calc R
C9 C 0.7089(3) 1.15302(16) 0.00574(10) 0.0362(5) Uani 1 1 d .
H9A H 0.7004 1.1326 -0.0394 0.054 Uiso 1 1 calc R
H9B H 0.8164 1.1459 0.0199 0.054 Uiso 1 1 calc R
H9C H 0.6765 1.2237 0.0103 0.054 Uiso 1 1 calc R
C10 C 0.6490(2) 0.85813(14) 0.15606(9) 0.0226(3) Uani 1 1 d .
H10A H 0.6418 0.7957 0.1308 0.034 Uiso 1 1 calc R
H10B H 0.5955 0.8489 0.1971 0.034 Uiso 1 1 calc R
H10C H 0.7579 0.8741 0.1640 0.034 Uiso 1 1 calc R
C11 C 0.2949(2) 0.79810(12) 0.14536(8) 0.0205(4) Uani 1 1 d .
H11A H 0.3890 0.7590 0.1560 0.025 Uiso 1 1 calc R
H11B H 0.2779 0.7936 0.0984 0.025 Uiso 1 1 calc R
C12 C 0.1548(2) 0.75331(13) 0.18116(9) 0.0223(3) Uani 1 1 d .
H12A H 0.0583 0.7736 0.1591 0.027 Uiso 1 1 calc R
H12B H 0.1611 0.6785 0.1806 0.027 Uiso 1 1 calc R
C13 C -0.0015(2) 0.76699(14) 0.27721(10) 0.0246(4) Uani 1 1 d .
H13A H -0.0836 0.7970 0.2509 0.037 Uiso 1 1 calc R
H13B H -0.0051 0.7958 0.3205 0.037 Uiso 1 1 calc R
H13C H -0.0165 0.6936 0.2796 0.037 Uiso 1 1 calc R
C14 C 0.2745(2) 0.74239(12) 0.28803(9) 0.0219(3) Uani 1 1 d .
H14A H 0.3708 0.7353 0.2628 0.026 Uiso 1 1 calc R
H14B H 0.2416 0.6742 0.3022 0.026 Uiso 1 1 calc R
C15 C 0.3029(2) 0.80902(12) 0.34579(8) 0.0190(3) Uani 1 1 d .
H15A H 0.2177 0.8012 0.3771 0.023 Uiso 1 1 calc R
H15B H 0.4008 0.7894 0.3670 0.023 Uiso 1 1 calc R
C16 C 0.3788(2) 0.98237(12) 0.37026(8) 0.0153(3) Uani 1 1 d .
C17 C 0.2795(3) 1.03679(13) 0.41070(7) 0.0186(3) Uani 1 1 d .
C18 C 0.3447(2) 1.10098(13) 0.45657(8) 0.0214(3) Uani 1 1 d .
H18 H 0.2783 1.1377 0.4845 0.026 Uiso 1 1 calc R
C19 C 0.5032(2) 1.11284(13) 0.46267(9) 0.0208(3) Uani 1 1 d .
C20 C 0.5989(2) 1.05810(15) 0.42189(8) 0.0215(3) Uani 1 1 d .
H20 H 0.7077 1.0656 0.4256 0.026 Uiso 1 1 calc R
C21 C 0.5389(2) 0.99215(14) 0.37544(8) 0.0189(3) Uani 1 1 d .
C22 C 0.1056(2) 1.02916(16) 0.40464(10) 0.0268(4) Uani 1 1 d .
H22A H 0.0569 1.0599 0.4424 0.040 Uiso 1 1 calc R
H22B H 0.0755 0.9578 0.4018 0.040 Uiso 1 1 calc R
H22C H 0.0718 1.0648 0.3659 0.040 Uiso 1 1 calc R
C23 C 0.5690(3) 1.18391(15) 0.51212(10) 0.0320(5) Uani 1 1 d .
H23A H 0.5305 1.2525 0.5042 0.048 Uiso 1 1 calc R
H23B H 0.6820 1.1836 0.5093 0.048 Uiso 1 1 calc R
H23C H 0.5372 1.1619 0.5551 0.048 Uiso 1 1 calc R
C24 C 0.6458(2) 0.93707(17) 0.33053(10) 0.0314(5) Uani 1 1 d .
H24A H 0.6260 0.9591 0.2863 0.047 Uiso 1 1 calc R
H24B H 0.6277 0.8641 0.3340 0.047 Uiso 1 1 calc R
H24C H 0.7532 0.9521 0.3420 0.047 Uiso 1 1 calc R

loop_
_atom_site_aniso_label
_atom_site_aniso_U_11
_atom_site_aniso_U_22
_atom_site_aniso_U_33
_atom_site_aniso_U_23
_atom_site_aniso_U_13
_atom_site_aniso_U_12
Re1 0.01140(2) 0.00923(2) 0.01497(2) 0.00025(2) -0.00022(2) -0.00065(2)
Cl1 0.01334(15) 0.01443(15) 0.0327(2) 0.00211(15) -0.00052(15) 0.00039(12)
C1 0.0124(6) 0.0153(6) 0.0181(6) -0.0012(5) 0.0001(5) 0.0017(4)
O1 0.0227(6) 0.0149(5) 0.0356(7) -0.0010(5) 0.0015(6) -0.0048(4)
N1 0.0180(7) 0.0120(6) 0.0171(6) 0.0005(5) 0.0011(5) -0.0015(5)
N2 0.0137(6) 0.0123(5) 0.0213(7) 0.0015(5) -0.0006(5) -0.0015(4)
N3 0.0177(7) 0.0118(5) 0.0154(6) 0.0008(4) 0.0001(5) -0.0004(5)
C2 0.0224(8) 0.0116(7) 0.0146(6) -0.0006(5) 0.0009(5) -0.0002(6)
C3 0.0257(9) 0.0160(7) 0.0190(7) -0.0003(7) 0.0007(6) 0.0013(8)
C4 0.0374(12) 0.0155(8) 0.0216(8) 0.0049(6) 0.0054(8) 0.0023(7)
C5 0.0360(11) 0.0193(8) 0.0214(9) 0.0002(7) 0.0106(8) -0.0059(7)
C6 0.0237(9) 0.0229(8) 0.0229(8) -0.0035(7) 0.0060(7) -0.0039(7)
C7 0.0216(8) 0.0178(7) 0.0163(7) -0.0016(6) -0.0002(5) -0.0013(7)
C8 0.0268(9) 0.0250(10) 0.0240(8) 0.0049(7) 0.0002(7) 0.0076(7)
C9 0.0467(14) 0.0263(9) 0.0357(10) 0.0036(8) 0.0168(10) -0.0077(10)
C10 0.0227(9) 0.0229(8) 0.0223(8) 0.0006(7) -0.0014(7) 0.0034(7)
C11 0.0281(11) 0.0128(7) 0.0206(7) -0.0033(5) 0.0022(7) -0.0026(7)
C12 0.0239(9) 0.0151(7) 0.0280(9) -0.0028(6) -0.0012(7) -0.0052(7)
C13 0.0174(8) 0.0181(8) 0.0382(10) 0.0041(7) 0.0043(7) -0.0032(6)
C14 0.0196(7) 0.0146(6) 0.0315(8) 0.0028(6) -0.0015(8) 0.0004(7)
C15 0.0220(10) 0.0157(7) 0.0192(7) 0.0042(5) -0.0023(6) -0.0007(6)
C16 0.0179(8) 0.0137(7) 0.0142(7) 0.0008(5) -0.0002(6) -0.0006(6)
C17 0.0202(7) 0.0196(7) 0.0160(6) 0.0002(5) 0.0004(6) 0.0005(8)
C18 0.0280(10) 0.0193(8) 0.0169(7) -0.0033(6) 0.0005(7) 0.0064(7)
C19 0.0292(10) 0.0168(8) 0.0165(7) -0.0002(6) -0.0015(7) -0.0036(7)
C20 0.0200(8) 0.0252(9) 0.0192(7) -0.0008(7) 0.0009(6) -0.0068(7)
C21 0.0169(8) 0.0224(8) 0.0173(7) -0.0014(6) 0.0025(6) -0.0022(6)
C22 0.0175(9) 0.0375(12) 0.0255(9) -0.0052(8) 0.0012(7) 0.0078(8)
C23 0.0452(14) 0.0260(10) 0.0248(10) -0.0076(8) -0.0021(9) -0.0076(9)
C24 0.0191(9) 0.0458(13) 0.0291(9) -0.0153(9) 0.0049(7) -0.0022(9)

loop_
_atom_type_symbol
_atom_type_description
_atom_type_scat_dispersion_real
_atom_type_scat_dispersion_imag
_atom_type_scat_source
C C 0.0033 0.0016 'International Tables Vol C Tables 4.2.6.8 and 6.1.1.4'
H H 0.0000 0.0000 'International Tables Vol C Tables 4.2.6.8 and 6.1.1.4'
Cl Cl 0.1484 0.1585 'International Tables Vol C Tables 4.2.6.8 and 6.1.1.4'
N N 0.0061 0.0033 'International Tables Vol C Tables 4.2.6.8 and 6.1.1.4'
O O 0.0106 0.0060 'International Tables Vol C Tables 4.2.6.8 and 6.1.1.4'
Re Re -1.0185 7.2310 'International Tables Vol C Tables 4.2.6.8 and 6.1.1.4'

loop_
_geom_angle_atom_site_label_1
_geom_angle_atom_site_label_2
_geom_angle_atom_site_label_3
_geom_angle
C1 Re1 N1 95.95(7)
C1 Re1 N3 95.97(7)
N1 Re1 N3 120.59(6)
C1 Re1 N2 173.91(6)
N1 Re1 N2 81.81(6)
N3 Re1 N2 80.45(5)
C1 Re1 Cl1 96.17(4)
N1 Re1 Cl1 114.81(5)
N3 Re1 Cl1 121.33(5)
N2 Re1 Cl1 89.91(4)
O1 C1 Re1 178.40(14)
C2 N1 C11 114.67(14)
C2 N1 Re1 126.90(11)
C11 N1 Re1 118.27(11)
C12 N2 C13 110.25(14)
C12 N2 C14 112.74(14)
C13 N2 C14 108.62(14)
C12 N2 Re1 105.08(10)
C13 N2 Re1 117.14(10)
C14 N2 Re1 102.92(9)
C16 N3 C15 113.61(13)
C16 N3 Re1 127.08(10)
C15 N3 Re1 119.14(11)
C7 C2 C3 120.52(16)
C7 C2 N1 121.31(15)
C3 C2 N1 118.14(16)
C4 C3 C2 117.86(18)
C4 C3 C8 119.59(18)
C2 C3 C8 122.55(17)
C5 C4 C3 122.63(18)
C5 C4 H4 118.7
C3 C4 H4 118.7
C4 C5 C6 118.43(18)
C4 C5 C9 120.85(19)
C6 C5 C9 120.7(2)
C5 C6 C7 121.5(2)
C5 C6 H6 119.3
C7 C6 H6 119.3
C2 C7 C6 119.05(17)
C2 C7 C10 122.15(16)
C6 C7 C10 118.80(17)
C3 C8 H8A 109.5
C3 C8 H8B 109.5
H8A C8 H8B 109.5
C3 C8 H8C 109.5
H8A C8 H8C 109.5
H8B C8 H8C 109.5
C5 C9 H9A 109.5
C5 C9 H9B 109.5
H9A C9 H9B 109.5
C5 C9 H9C 109.5
H9A C9 H9C 109.5
H9B C9 H9C 109.5
C7 C10 H10A 109.5
C7 C10 H10B 109.5
H10A C10 H10B 109.5
C7 C10 H10C 109.5
H10A C10 H10C 109.5
H10B C10 H10C 109.5
N1 C11 C12 109.63(14)
N1 C11 H11A 109.7
C12 C11 H11A 109.7
N1 C11 H11B 109.7
C12 C11 H11B 109.7
H11A C11 H11B 108.2
N2 C12 C11 110.44(14)
N2 C12 H12A 109.6
C11 C12 H12A 109.6
N2 C12 H12B 109.6
C11 C12 H12B 109.6
H12A C12 H12B 108.1
N2 C13 H13A 109.5
N2 C13 H13B 109.5
H13A C13 H13B 109.5
N2 C13 H13C 109.5
H13A C13 H13C 109.5
H13B C13 H13C 109.5
N2 C14 C15 108.95(14)
N2 C14 H14A 109.9
C15 C14 H14A 109.9
N2 C14 H14B 109.9
C15 C14 H14B 109.9
H14A C14 H14B 108.3
N3 C15 C14 108.36(13)
N3 C15 H15A 110.0
C14 C15 H15A 110.0
N3 C15 H15B 110.0
C14 C15 H15B 110.0
H15A C15 H15B 108.4
C21 C16 C17 120.97(16)
C21 C16 N3 120.66(16)
C17 C16 N3 118.37(16)
C18 C17 C16 118.35(19)
C18 C17 C22 119.95(17)
C16 C17 C22 121.68(16)
C19 C18 C17 122.09(18)
C19 C18 H18 119.0
C17 C18 H18 119.0
C18 C19 C20 118.34(17)
C18 C19 C23 120.50(18)
C20 C19 C23 121.17(19)
C19 C20 C21 121.67(18)
C19 C20 H20 119.2
C21 C20 H20 119.2
C16 C21 C20 118.58(17)
C16 C21 C24 121.16(16)
C20 C21 C24 120.20(17)
C17 C22 H22A 109.5
C17 C22 H22B 109.5
H22A C22 H22B 109.5
C17 C22 H22C 109.5
H22A C22 H22C 109.5
H22B C22 H22C 109.5
C19 C23 H23A 109.5
C19 C23 H23B 109.5
H23A C23 H23B 109.5
C19 C23 H23C 109.5
H23A C23 H23C 109.5
H23B C23 H23C 109.5
C21 C24 H24A 109.5
C21 C24 H24B 109.5
H24A C24 H24B 109.5
C21 C24 H24C 109.5
H24A C24 H24C 109.5
H24B C24 H24C 109.5

loop_
_geom_bond_atom_site_label_1
_geom_bond_atom_site_label_2
_geom_bond_distance
Re1 C1 1.8706(15)
Re1 N1 1.9115(14)
Re1 N3 1.9151(14)
Re1 N2 2.2287(12)
Re1 Cl1 2.3295(4)
C1 O1 1.1651(18)
N1 C2 1.442(2)
N1 C11 1.486(2)
N2 C12 1.462(2)
N2 C13 1.489(2)
N2 C14 1.491(2)
N3 C16 1.437(2)
N3 C15 1.476(2)
C2 C7 1.398(3)
C2 C3 1.416(2)
C3 C4 1.396(3)
C3 C8 1.502(3)
C4 C5 1.381(3)
C4 H4 0.9500
C5 C6 1.391(3)
C5 C9 1.515(3)
C6 C7 1.399(3)
C6 H6 0.9500
C7 C10 1.510(3)
C8 H8A 0.9800
C8 H8B 0.9800
C8 H8C 0.9800
C9 H9A 0.9800
C9 H9B 0.9800
C9 H9C 0.9800
C10 H10A 0.9800
C10 H10B 0.9800
C10 H10C 0.9800
C11 C12 1.541(3)
C11 H11A 0.9900
C11 H11B 0.9900
C12 H12A 0.9900
C12 H12B 0.9900
C13 H13A 0.9800
C13 H13B 0.9800
C13 H13C 0.9800
C14 C15 1.511(2)
C14 H14A 0.9900
C14 H14B 0.9900
C15 H15A 0.9900
C15 H15B 0.9900
C16 C21 1.395(3)
C16 C17 1.402(2)
C17 C18 1.397(2)
C17 C22 1.513(3)
C18 C19 1.386(3)
C18 H18 0.9500
C19 C20 1.390(3)
C19 C23 1.506(3)
C20 C21 1.402(2)
C20 H20 0.9500
C21 C24 1.503(3)
C22 H22A 0.9800
C22 H22B 0.9800
C22 H22C 0.9800
C23 H23A 0.9800
C23 H23B 0.9800
C23 H23C 0.9800
C24 H24A 0.9800
C24 H24B 0.9800
C24 H24C 0.9800

loop_
_geom_torsion_atom_site_label_1
_geom_torsion_atom_site_label_2
_geom_torsion_atom_site_label_3
_geom_torsion_atom_site_label_4
_geom_torsion
N1 Re1 C1 O1 -75(6)
N3 Re1 C1 O1 47(6)
N2 Re1 C1 O1 -7(6)
Cl1 Re1 C1 O1 169(100)
C1 Re1 N1 C2 0.62(15)
N3 Re1 N1 C2 -99.92(15)
N2 Re1 N1 C2 -173.67(15)
Cl1 Re1 N1 C2 100.25(14)
C1 Re1 N1 C11 175.86(13)
N3 Re1 N1 C11 75.31(14)
N2 Re1 N1 C11 1.56(13)
Cl1 Re1 N1 C11 -84.51(13)
C1 Re1 N2 C12 -91.9(7)
N1 Re1 N2 C12 -23.14(11)
N3 Re1 N2 C12 -146.20(12)
Cl1 Re1 N2 C12 91.96(10)
C1 Re1 N2 C13 145.3(6)
N1 Re1 N2 C13 -145.89(13)
N3 Re1 N2 C13 91.05(13)
Cl1 Re1 N2 C13 -30.79(12)
C1 Re1 N2 C14 26.3(7)
N1 Re1 N2 C14 95.06(11)
N3 Re1 N2 C14 -28.00(11)
Cl1 Re1 N2 C14 -149.84(10)
C1 Re1 N3 C16 14.61(16)
N1 Re1 N3 C16 115.15(15)
N2 Re1 N3 C16 -170.36(16)
Cl1 Re1 N3 C16 -86.35(15)
C1 Re1 N3 C15 -170.46(13)
N1 Re1 N3 C15 -69.92(14)
N2 Re1 N3 C15 4.57(12)
Cl1 Re1 N3 C15 88.58(13)
C11 N1 C2 C7 -68.7(2)
Re1 N1 C2 C7 106.66(17)
C11 N1 C2 C3 113.27(18)
Re1 N1 C2 C3 -71.3(2)
C7 C2 C3 C4 -2.2(3)
N1 C2 C3 C4 175.83(16)
C7 C2 C3 C8 177.80(17)
N1 C2 C3 C8 -4.2(3)
C2 C3 C4 C5 0.3(3)
C8 C3 C4 C5 -179.74(19)
C3 C4 C5 C6 1.0(3)
C3 C4 C5 C9 -179.86(18)
C4 C5 C6 C7 -0.3(3)
C9 C5 C6 C7 -179.46(18)
C3 C2 C7 C6 2.9(3)
N1 C2 C7 C6 -175.11(15)
C3 C2 C7 C10 -178.08(16)
N1 C2 C7 C10 4.0(2)
C5 C6 C7 C2 -1.6(3)
C5 C6 C7 C10 179.30(17)
C2 N1 C11 C12 -164.49(15)
Re1 N1 C11 C12 19.70(19)
C13 N2 C12 C11 166.20(14)
C14 N2 C12 C11 -72.22(18)
Re1 N2 C12 C11 39.12(16)
N1 C11 C12 N2 -40.1(2)
C12 N2 C14 C15 158.71(14)
C13 N2 C14 C15 -78.79(17)
Re1 N2 C14 C15 46.03(15)
C16 N3 C15 C14 -164.19(15)
Re1 N3 C15 C14 20.22(19)
N2 C14 C15 N3 -45.14(19)
C15 N3 C16 C21 83.6(2)
Re1 N3 C16 C21 -101.27(18)
C15 N3 C16 C17 -95.58(18)
Re1 N3 C16 C17 79.59(19)
C21 C16 C17 C18 -0.2(2)
N3 C16 C17 C18 178.95(15)
C21 C16 C17 C22 178.42(17)
N3 C16 C17 C22 -2.4(2)
C16 C17 C18 C19 0.6(3)
C22 C17 C18 C19 -178.02(18)
C17 C18 C19 C20 -0.5(3)
C17 C18 C19 C23 179.13(17)
C18 C19 C20 C21 0.0(3)
C23 C19 C20 C21 -179.65(17)
C17 C16 C21 C20 -0.3(3)
N3 C16 C21 C20 -179.42(15)
C17 C16 C21 C24 -177.61(17)
N3 C16 C21 C24 3.3(3)
C19 C20 C21 C16 0.4(3)
C19 C20 C21 C24 177.74(18)
